data_7150833
loop_
_publ_author_name
'Pearson, Emma L.'
'Willis, Anthony C.'
'Sherburn, Michael S.'
'Paddon-Row, Michael N.'

_publ_section_title
;
 Controlling cis/trans-selectivity in intramolecular Diels--Alder
 reactions of benzo-tethered, ester linked 1,3,9-decatrienes
;
_journal_issue 3
_journal_name_full 'Organic &amp;  Biomolecular Chemistry'
_journal_page_first 513
_journal_page_last 522
_journal_paper_doi 10.1039/b716910h
_journal_volume 6
_journal_year 2008
_chemical_compound_source local
_chemical_formula_moiety 'C16 H12 O6'
_chemical_formula_sum 'C16 H12 O6'
_chemical_formula_weight 300.27
_space_group_IT_number 33
_symmetry_cell_setting orthorhombic
_symmetry_space_group_name_Hall 'P 2c -2n'
_symmetry_space_group_name_H-M 'P n a 21'
_atom_sites_solution_hydrogens geom
_atom_sites_solution_primary direct
_audit_creation_date 07-07-25
_audit_creation_method CRYSTALS_ver_12.18
_audit_update_record
;
2007-07-25 - Report on C16 H12 O6 
             by Anthony C. Willis
             for Emma Pearson and Mick Sherburn
2007-07-26 - passes checkcif tests with minor warnings
;
_cell_angle_alpha 90
_cell_angle_beta 90
_cell_angle_gamma 90
_cell_formula_units_Z 4
_cell_length_a 11.7777(5)
_cell_length_b 5.4798(1)
_cell_length_c 20.1905(6)
_cell_measurement_reflns_used 11690
_cell_measurement_temperature 200
_cell_measurement_theta_max 27.5
_cell_measurement_theta_min 2.6
_cell_volume 1303.08(7)
_computing_cell_refinement 'Denzo/Scalepack (Otwinowski & Minor, 1997)'
_computing_data_collection 'COLLECT (Nonius BV, 1997)'
_computing_data_reduction 'Denzo/Scalepack (Otwinowski & Minor, 1997)'
_computing_molecular_graphics
; 
ORTEP-II (Johnson 1976) in teXsan (MSC, 1992-1997)
;
_computing_publication_material 'CRYSTALS (Watkin et al 2003)'
_computing_structure_refinement 'CRYSTALS (Watkin et al 2003)'
_computing_structure_solution 'SIR92 (Altomare et al, 1994)'
_diffrn_ambient_temperature 200
_diffrn_measured_fraction_theta_full 0.997
_diffrn_measured_fraction_theta_max 0.997
_diffrn_measurement_device_type 'Nonius KappaCCD'
_diffrn_measurement_method ' \f and \w scans with CCD '
_diffrn_radiation_monochromator graphite
_diffrn_radiation_type 'Mo K\a'
_diffrn_radiation_wavelength 0.71073
_diffrn_reflns_av_R_equivalents 0.033
_diffrn_reflns_limit_h_max 15
_diffrn_reflns_limit_h_min -15
_diffrn_reflns_limit_k_max 7
_diffrn_reflns_limit_k_min -7
_diffrn_reflns_limit_l_max 26
_diffrn_reflns_limit_l_min -26
_diffrn_reflns_number 14752
_diffrn_reflns_theta_full 27.463
_diffrn_reflns_theta_max 27.463
_diffrn_reflns_theta_min 3.460
_diffrn_standards_number 0
_exptl_absorpt_coefficient_mu 0.119
_exptl_absorpt_correction_T_max 0.988
_exptl_absorpt_correction_T_min 0.972
_exptl_absorpt_correction_type integration
_exptl_absorpt_process_details
;
via Gaussian method (Coppens, 1970) implemented in maXus (2000)
;
_exptl_crystal_colour colourless
_exptl_crystal_density_diffrn 1.530
_exptl_crystal_density_meas ?
_exptl_crystal_description needle
_exptl_crystal_F_000 624
_exptl_crystal_size_max .40
_exptl_crystal_size_mid .34
_exptl_crystal_size_min .14
_refine_diff_density_max 0.16
_refine_diff_density_min -0.13
_refine_ls_extinction_method None
_refine_ls_goodness_of_fit_ref 1.1445
_refine_ls_hydrogen_treatment noref
_refine_ls_matrix_type full
_refine_ls_number_parameters 199
_refine_ls_number_reflns 1370
_refine_ls_number_restraints 1
_refine_ls_R_factor_all 0.0300
_refine_ls_R_factor_gt 0.0260
_refine_ls_shift/su_max 0.000281
_refine_ls_structure_factor_coef F
_refine_ls_weighting_details
;
 Method, part 1, Chebychev polynomial, (Watkin, 1994, Prince, 1982) 
 [weight] = 1.0/[A~0~*T~0~(x)+A~1~*T~1~(x) ... +A~n-1~]*T~n-1~(x)] 
 where A~i~ are the Chebychev coefficients listed below and x= Fcalc/Fmax 
 Method = Robust Weighting (Prince, 1982) 
 W = [weight] * [1-(deltaF/6*sigmaF)^2^]^2^ 
 A~i~ are: 
 0.703 0.293 0.478 
;
_refine_ls_weighting_scheme calc
_refine_ls_wR_factor_all 0.0333
_refine_ls_wR_factor_gt 0.0312
_refine_ls_wR_factor_ref 0.0312
_reflns_limit_h_max 15
_reflns_limit_h_min 0
_reflns_limit_k_max 7
_reflns_limit_k_min 0
_reflns_limit_l_max 26
_reflns_limit_l_min 0
_reflns_number_gt 1370
_reflns_number_total 1527
_reflns_threshold_expression I>2.0\s(I)
_oxford_diffrn_Wilson_B_factor 2.38
_oxford_diffrn_Wilson_scale 1.09
_oxford_refine_ls_scale 0.959(2)
_oxford_structure_analysis_title 'transformed -khl'
_cod_data_source_file b716910h.txt
_cod_data_source_block she0715
_cod_depositor_comments
;
The following automatic conversions were performed:
'_symmetry_cell_setting' value 'Orthorhombic' changed to 'orthorhombic'
according to '/home/saulius/struct/CIF-dictionaries/cif_core.dic'
dictionary named 'cif_core.dic' version 2.4.1 from 2010-06-29.

Automatic conversion script
Id: cif_fix_enum 1527 2010-12-29 10:47:43Z saulius 
;
_cod_original_sg_symbol_H-M 'P n a 21 '
_cod_database_code 7150833

loop_
_symmetry_equiv_pos_as_xyz
x,y,z
-x+1/2,y+1/2,z+1/2
x+1/2,-y+1/2,z
-x,-y,z+1/2

loop_
_atom_site_label
_atom_site_type_symbol
_atom_site_fract_x
_atom_site_fract_y
_atom_site_fract_z
_atom_site_U_iso_or_equiv
_atom_site_occupancy
_atom_site_adp_type
_atom_site_refinement_flags_posn
_atom_site_refinement_flags_adp
_atom_site_refinement_flags_occupancy
_atom_site_disorder_assembly
_atom_site_disorder_group
_atom_site_attached_hydrogens
O1 O 0.85768(10) 0.3658(2) 0.59102(9) 0.0297 1.0000 Uani . . . . . .
C2 C 0.86869(13) 0.2318(3) 0.53389(11) 0.0266 1.0000 Uani . . . . . .
O3 O 0.93969(11) 0.0748(2) 0.53410(10) 0.0344 1.0000 Uani . . . . . .
C4 C 0.79526(13) 0.2947(3) 0.47672(11) 0.0238 1.0000 Uani . . . . . .
C5 C 0.82351(14) 0.2226(3) 0.41610(11) 0.0278 1.0000 Uani . . . . . .
C6 C 0.76126(16) 0.2998(3) 0.35447(11) 0.0304 1.0000 Uani . . . . . .
C7 C 0.64850(14) 0.4347(3) 0.36803(10) 0.0253 1.0000 Uani . . . . . .
C8 C 0.61265(15) 0.5762(3) 0.30716(10) 0.0287 1.0000 Uani . . . . . .
O9 O 0.66335(13) 0.7514(3) 0.28583(9) 0.0403 1.0000 Uani . . . . . .
O10 O 0.52104(11) 0.4792(3) 0.27869(10) 0.0379 1.0000 Uani . . . . . .
C11 C 0.4767(2) 0.6127(5) 0.22234(14) 0.0529 1.0000 Uani . . . . . .
C12 C 0.66499(14) 0.6031(3) 0.42768(10) 0.0226 1.0000 Uani . . . . . .
C13 C 0.69182(13) 0.4492(3) 0.48832(10) 0.0215 1.0000 Uani . . . . . .
C14 C 0.56446(15) 0.7675(3) 0.44178(10) 0.0250 1.0000 Uani . . . . . .
O15 O 0.48938(13) 0.8118(3) 0.40362(10) 0.0390 1.0000 Uani . . . . . .
O16 O 0.56236(10) 0.8824(2) 0.50206(9) 0.0255 1.0000 Uani . . . . . .
C17 C 0.64015(14) 0.8215(3) 0.55184(10) 0.0230 1.0000 Uani . . . . . .
C18 C 0.70695(13) 0.6144(3) 0.54618(10) 0.0227 1.0000 Uani . . . . . .
C19 C 0.78476(14) 0.5665(3) 0.59561(11) 0.0256 1.0000 Uani . . . . . .
C20 C 0.79407(16) 0.7124(4) 0.65098(11) 0.0336 1.0000 Uani . . . . . .
C21 C 0.72336(18) 0.9149(4) 0.65594(11) 0.0351 1.0000 Uani . . . . . .
C22 C 0.64597(15) 0.9729(3) 0.60638(11) 0.0291 1.0000 Uani . . . . . .
H51 H 0.88999 0.1106 0.41113 0.0334 1.0000 Uiso R . . . . .
H61 H 0.81185 0.4108 0.32849 0.0365 1.0000 Uiso R . . . . .
H62 H 0.74425 0.1507 0.32772 0.0365 1.0000 Uiso R . . . . .
H71 H 0.58848 0.3118 0.37881 0.0304 1.0000 Uiso R . . . . .
H111 H 0.4085 0.5263 0.20447 0.0635 1.0000 Uiso R . . . . .
H112 H 0.4549 0.7811 0.23656 0.0635 1.0000 Uiso R . . . . .
H113 H 0.5363 0.6229 0.18715 0.0635 1.0000 Uiso R . . . . .
H121 H 0.73221 0.7094 0.41856 0.0271 1.0000 Uiso R . . . . .
H131 H 0.62585 0.3391 0.49725 0.0257 1.0000 Uiso R . . . . .
H201 H 0.85016 0.6736 0.68665 0.0403 1.0000 Uiso R . . . . .
H211 H 0.72832 1.0213 0.69608 0.0421 1.0000 Uiso R . . . . .
H221 H 0.59604 1.1199 0.61012 0.0350 1.0000 Uiso R . . . . .

loop_
_atom_site_aniso_label
_atom_site_aniso_U_11
_atom_site_aniso_U_22
_atom_site_aniso_U_33
_atom_site_aniso_U_23
_atom_site_aniso_U_13
_atom_site_aniso_U_12
O1 0.0267(5) 0.0305(6) 0.0317(6) 0.0037(5) -0.0046(5) 0.0044(5)
C2 0.0188(7) 0.0270(8) 0.0339(8) 0.0035(7) 0.0019(6) -0.0008(6)
O3 0.0254(6) 0.0336(6) 0.0441(7) 0.0070(6) 0.0001(5) 0.0079(5)
C4 0.0205(7) 0.0197(7) 0.0312(8) 0.0021(6) -0.0003(6) 0.0017(6)
C5 0.0238(7) 0.0240(7) 0.0358(9) -0.0005(7) 0.0044(6) 0.0017(6)
C6 0.0323(8) 0.0298(8) 0.0291(8) -0.0056(7) 0.0029(7) 0.0060(8)
C7 0.0274(7) 0.0233(7) 0.0253(8) -0.0012(6) 0.0006(6) 0.0000(6)
C8 0.0316(8) 0.0294(8) 0.0251(8) -0.0041(6) 0.0016(6) 0.0020(7)
O9 0.0510(8) 0.0371(7) 0.0327(7) 0.0071(6) -0.0006(6) -0.0069(7)
O10 0.0380(7) 0.0416(7) 0.0343(6) 0.0043(6) -0.0102(6) -0.0036(6)
C11 0.0512(13) 0.0660(15) 0.0416(12) 0.0132(11) -0.0154(11) 0.0041(11)
C12 0.0238(7) 0.0199(7) 0.0241(7) 0.0002(6) -0.0003(5) 0.0015(6)
C13 0.0203(6) 0.0186(6) 0.0255(7) 0.0011(6) 0.0001(5) -0.0009(6)
C14 0.0301(8) 0.0202(7) 0.0248(8) -0.0011(6) -0.0004(6) 0.0028(6)
O15 0.0444(7) 0.0400(7) 0.0325(7) -0.0057(6) -0.0103(6) 0.0192(6)
O16 0.0285(6) 0.0216(5) 0.0265(6) -0.0035(4) -0.0024(5) 0.0057(5)
C17 0.0242(7) 0.0214(7) 0.0232(8) 0.0007(6) 0.0001(6) -0.0024(6)
C18 0.0233(7) 0.0219(7) 0.0228(7) 0.0007(6) 0.0005(6) -0.0020(6)
C19 0.0241(7) 0.0242(7) 0.0285(8) 0.0014(6) -0.0008(6) -0.0029(6)
C20 0.0347(9) 0.0404(10) 0.0257(8) 0.0003(7) -0.0056(7) -0.0013(8)
C21 0.0418(10) 0.0364(9) 0.0270(9) -0.0084(8) -0.0016(8) -0.0038(8)
C22 0.0321(8) 0.0262(8) 0.0291(8) -0.0045(7) 0.0023(7) 0.0002(7)

loop_
_atom_type_symbol
_atom_type_scat_dispersion_real
_atom_type_scat_dispersion_imag
_atom_type_scat_Cromer_Mann_a1
_atom_type_scat_Cromer_Mann_b1
_atom_type_scat_Cromer_Mann_a2
_atom_type_scat_Cromer_Mann_b2
_atom_type_scat_Cromer_Mann_a3
_atom_type_scat_Cromer_Mann_b3
_atom_type_scat_Cromer_Mann_a4
_atom_type_scat_Cromer_Mann_b4
_atom_type_scat_Cromer_Mann_c
_atom_type_scat_source
C 0.0033 0.0016 2.3100 20.8439 1.0200 10.2075 1.5886 0.5687 0.8650 51.6512 0.2156 'International Tables Vol C 4.2.6.8 and 6.1.1.4'
H 0.0000 0.0000 0.4930 10.5109 0.3229 26.1257 0.1402 3.1424 0.0408 57.7998 0.0030 'International Tables Vol C 4.2.6.8 and 6.1.1.4'
O 0.0106 0.0060 3.0485 13.2771 2.2868 5.7011 1.5463 0.3239 0.8670 32.9089 0.2508 'International Tables Vol C 4.2.6.8 and 6.1.1.4'

loop_
_exptl_crystal_face_index_h
_exptl_crystal_face_index_k
_exptl_crystal_face_index_l
_exptl_crystal_face_perp_dist
0 1 0 0.080
0 -1 0 0.030
-1 0 0 0.240
1 0 0 0.260
0 0 1 0.070
0 0 -1 0.030
0 -3 3 0.060
0 3 -3 0.060

loop_
_geom_angle_atom_site_label_1
_geom_angle_site_symmetry_1
_geom_angle_atom_site_label_2
_geom_angle_site_symmetry_2
_geom_angle_atom_site_label_3
_geom_angle_site_symmetry_3
_geom_angle
_geom_angle_publ_flag
C2 . O1 . C19 . 122.27(13) yes
O1 . C2 . O3 . 116.49(16) yes
O1 . C2 . C4 . 118.33(14) yes
O3 . C2 . C4 . 125.16(17) yes
C2 . C4 . C5 . 120.13(15) yes
C2 . C4 . C13 . 118.86(15) yes
C5 . C4 . C13 . 120.96(15) yes
C4 . C5 . C6 . 123.79(15) yes
C4 . C5 . H51 . 118.1 no
C6 . C5 . H51 . 118.1 no
C5 . C6 . C7 . 114.01(15) yes
C5 . C6 . H61 . 108.3 no
C7 . C6 . H61 . 108.3 no
C5 . C6 . H62 . 108.3 no
C7 . C6 . H62 . 108.3 no
H61 . C6 . H62 . 109.5 no
C6 . C7 . C8 . 109.95(14) yes
C6 . C7 . C12 . 108.61(14) yes
C8 . C7 . C12 . 111.44(13) yes
C6 . C7 . H71 . 108.9 no
C8 . C7 . H71 . 108.9 no
C12 . C7 . H71 . 108.9 no
C7 . C8 . O9 . 123.93(16) yes
C7 . C8 . O10 . 111.81(15) yes
O9 . C8 . O10 . 124.22(17) yes
C8 . O10 . C11 . 115.35(17) yes
O10 . C11 . H111 . 109.5 no
O10 . C11 . H112 . 109.5 no
H111 . C11 . H112 . 109.5 no
O10 . C11 . H113 . 109.5 no
H111 . C11 . H113 . 109.5 no
H112 . C11 . H113 . 109.5 no
C7 . C12 . C13 . 109.00(13) yes
C7 . C12 . C14 . 114.05(14) yes
C13 . C12 . C14 . 109.95(13) yes
C7 . C12 . H121 . 107.9 no
C13 . C12 . H121 . 107.9 no
C14 . C12 . H121 . 107.9 no
C12 . C13 . C4 . 110.85(14) yes
C12 . C13 . C18 . 108.62(12) yes
C4 . C13 . C18 . 111.60(13) yes
C12 . C13 . H131 . 108.6 no
C4 . C13 . H131 . 108.6 no
C18 . C13 . H131 . 108.6 no
C12 . C14 . O15 . 125.22(15) yes
C12 . C14 . O16 . 117.01(14) yes
O15 . C14 . O16 . 117.70(15) yes
C14 . O16 . C17 . 121.06(13) yes
O16 . C17 . C18 . 120.51(14) yes
O16 . C17 . C22 . 117.48(14) yes
C18 . C17 . C22 . 122.01(16) yes
C13 . C18 . C17 . 119.67(14) yes
C13 . C18 . C19 . 122.08(14) yes
C17 . C18 . C19 . 118.25(15) yes
O1 . C19 . C18 . 120.64(15) yes
O1 . C19 . C20 . 117.44(16) yes
C18 . C19 . C20 . 121.92(16) yes
C19 . C20 . C21 . 118.25(17) yes
C19 . C20 . H201 . 120.9 no
C21 . C20 . H201 . 120.9 no
C20 . C21 . C22 . 121.54(17) yes
C20 . C21 . H211 . 119.2 no
C22 . C21 . H211 . 119.2 no
C21 . C22 . C17 . 117.98(16) yes
C21 . C22 . H221 . 121.0 no
C17 . C22 . H221 . 121.0 no

loop_
_geom_bond_atom_site_label_1
_geom_bond_site_symmetry_1
_geom_bond_atom_site_label_2
_geom_bond_site_symmetry_2
_geom_bond_distance
_geom_bond_publ_flag
O1 . C2 . 1.373(2) yes
O1 . C19 . 1.399(2) yes
C2 . O3 . 1.200(2) yes
C2 . C4 . 1.483(2) yes
C4 . C5 . 1.329(3) yes
C4 . C13 . 1.502(2) yes
C5 . C6 . 1.505(3) yes
C5 . H51 . 1.000 no
C6 . C7 . 1.544(2) yes
C6 . H61 . 1.000 no
C6 . H62 . 1.000 no
C7 . C8 . 1.513(2) yes
C7 . C12 . 1.530(2) yes
C7 . H71 . 1.000 no
C8 . O9 . 1.210(2) yes
C8 . O10 . 1.333(2) yes
O10 . C11 . 1.450(3) yes
C11 . H111 . 1.000 no
C11 . H112 . 1.000 no
C11 . H113 . 1.000 no
C12 . C13 . 1.520(2) yes
C12 . C14 . 1.515(2) yes
C12 . H121 . 1.000 no
C13 . C18 . 1.489(2) yes
C13 . H131 . 1.000 no
C14 . O15 . 1.198(2) yes
C14 . O16 . 1.371(2) yes
O16 . C17 . 1.4004(19) yes
C17 . C18 . 1.385(2) yes
C17 . C22 . 1.381(2) yes
C18 . C19 . 1.380(2) yes
C19 . C20 . 1.379(3) yes
C20 . C21 . 1.391(3) yes
C20 . H201 . 1.000 no
C21 . C22 . 1.390(3) yes
C21 . H211 . 1.000 no
C22 . H221 . 1.000 no

loop_
_geom_contact_atom_site_label_1
_geom_contact_atom_site_label_2
_geom_contact_distance
_geom_contact_site_symmetry_1
_geom_contact_site_symmetry_2
_geom_contact_publ_flag
O1 C21 3.213(2) . 1_545 no
O1 O16 3.308(2) . 3_565 no
O1 C22 3.309(2) . 1_545 no
O1 C22 3.522(2) . 3_565 no
O1 C11 3.572(3) . 2_645 no
O3 O16 2.964(2) . 3 no
O3 C14 3.025(2) . 3 no
O3 C13 3.113(2) . 3 no
O3 C17 3.228(2) . 3 no
O3 C18 3.323(2) . 3 no
O3 O16 3.369(2) . 3_565 no
O3 O15 3.431(2) . 3 no
O3 C20 3.529(3) . 1_545 no
O3 C12 3.551(2) . 3 no
O3 C19 3.554(2) . 1_545 no
O9 C21 3.473(3) . 2_644 no
O9 C6 3.504(2) . 1_565 no
O15 C5 3.223(2) . 3_465 no
O15 C4 3.472(2) . 3_465 no
O15 C5 3.529(2) . 3_455 no
O15 C6 3.568(2) . 3_465 no
O16 C2 3.176(2) . 3_465 no
O16 C13 3.471(2) . 1_565 no
O16 C4 3.590(2) . 1_565 no
C2 C22 3.322(2) . 1_545 no
C2 C21 3.467(3) . 1_545 no
C2 C17 3.526(2) . 1_545 no
C4 C17 3.516(2) . 1_545 no
C11 C22 3.567(3) . 4_674 no
C13 C22 3.576(3) . 1_545 no

loop_
_geom_torsion_atom_site_label_1
_geom_torsion_atom_site_label_2
_geom_torsion_atom_site_label_3
_geom_torsion_atom_site_label_4
_geom_torsion_site_symmetry_1
_geom_torsion_site_symmetry_2
_geom_torsion_site_symmetry_3
_geom_torsion_site_symmetry_4
_geom_torsion
_geom_torsion_publ_flag
O1 C2 C4 C5 . . . . 160.6(2) no
O1 C2 C4 C13 . . . . -16.9(2) no
O1 C19 C18 C13 . . . . 3.8(3) no
O1 C19 C18 C17 . . . . -177.3(2) no
O1 C19 C20 C21 . . . . 179.1(2) no
O3 C2 O1 C19 . . . . 174.7(2) no
O3 C2 C4 C5 . . . . -17.7(3) no
O3 C2 C4 C13 . . . . 164.8(2) no
O9 C8 O10 C11 . . . . -6.0(3) no
O9 C8 C7 C6 . . . . -67.5(2) no
O9 C8 C7 C12 . . . . 53.0(2) no
O10 C8 C7 C6 . . . . 110.2(2) no
O10 C8 C7 C12 . . . . -129.3(2) no
O15 C14 O16 C17 . . . . 173.3(2) no
O15 C14 C12 C7 . . . . -17.1(3) no
O15 C14 C12 C13 . . . . -139.9(2) no
O16 C14 C12 C7 . . . . 165.9(1) no
O16 C14 C12 C13 . . . . 43.1(2) no
O16 C17 C18 C13 . . . . -3.0(2) no
O16 C17 C18 C19 . . . . 178.0(2) no
O16 C17 C22 C21 . . . . -179.7(2) no
C2 O1 C19 C18 . . . . 10.6(2) no
C2 O1 C19 C20 . . . . -169.3(2) no
C2 C4 C5 C6 . . . . -173.3(2) no
C2 C4 C13 C12 . . . . 149.5(1) no
C2 C4 C13 C18 . . . . 28.3(2) no
C4 C2 O1 C19 . . . . -3.7(2) no
C4 C5 C6 C7 . . . . -10.1(2) no
C4 C13 C12 C7 . . . . 57.4(2) no
C4 C13 C12 C14 . . . . -176.9(1) no
C4 C13 C18 C17 . . . . 158.7(2) no
C4 C13 C18 C19 . . . . -22.3(2) no
C5 C4 C13 C12 . . . . -27.9(2) no
C5 C4 C13 C18 . . . . -149.2(2) no
C5 C6 C7 C8 . . . . 161.2(1) no
C5 C6 C7 C12 . . . . 39.0(2) no
C6 C5 C4 C13 . . . . 4.1(3) no
C6 C7 C12 C13 . . . . -63.1(2) no
C6 C7 C12 C14 . . . . 173.6(1) no
C7 C8 O10 C11 . . . . 176.3(2) no
C7 C12 C13 C18 . . . . -179.6(1) no
C8 C7 C12 C13 . . . . 175.6(1) no
C8 C7 C12 C14 . . . . 52.3(2) no
C12 C13 C18 C17 . . . . 36.2(2) no
C12 C13 C18 C19 . . . . -144.8(2) no
C12 C14 O16 C17 . . . . -9.5(2) no
C13 C18 C17 C22 . . . . 176.1(2) no
C13 C18 C19 C20 . . . . -176.2(2) no
C14 O16 C17 C18 . . . . -12.1(2) no
C14 O16 C17 C22 . . . . 168.8(2) no
C14 C12 C13 C18 . . . . -53.9(2) no
C17 C18 C19 C20 . . . . 2.7(3) no
C17 C22 C21 C20 . . . . 0.7(3) no
C18 C17 C22 C21 . . . . 1.3(3) no
C18 C19 C20 C21 . . . . -0.9(3) no
C19 C18 C17 C22 . . . . -2.9(3) no
C19 C20 C21 C22 . . . . -0.8(3) no
